data_2243220
loop_
_publ_author_name
'Halz, Jan Henrik'
'Heiser, Christian'
'Wagner, Christoph'
'Merzweiler, Kurt'

_publ_section_title
;
 Syntheses and crystal structures of three [<i>M</i>(acac)~2~(TMEDA)]
 complexes (<i>M</i> = Mn, Fe and Zn)
;
_journal_issue 1
_journal_name_full 'Acta Crystallographica Section E'
_journal_page_first 66
_journal_page_last 71
_journal_paper_doi 10.1107/S2056989019016372
_journal_volume 76
_journal_year 2020
_chemical_formula_iupac '[Zn (C5 H7 O2)2 (C6 H16 N2)]'
_chemical_formula_moiety 'C16 H30 N2 O4 Zn'
_chemical_formula_sum 'C16 H30 N2 O4 Zn'
_chemical_formula_weight 379.79
_chemical_name_systematic
Bis(acetylacetonato-\k^2^<i>O</i>,<i>O</i>')(<i>N</i>,<i>N</i>,<i>N</i>',<i>N</i>'-tetramethylethylenediamine-\k^2^<i>N</i>,<i>N</i>')zinc(II)
_space_group_crystal_system monoclinic
_space_group_IT_number 14
_space_group_name_Hall '-P 2yn'
_space_group_name_H-M_alt 'P 1 21/n 1'
_atom_sites_solution_hydrogens geom
_audit_creation_method
;
Olex2 1.2
(compiled 2018.05.29 svn.r3508 for OlexSys, GUI svn.r5506)
;
_cell_angle_alpha 90
_cell_angle_beta 101.208(3)
_cell_angle_gamma 90
_cell_formula_units_Z 4
_cell_length_a 10.2335(3)
_cell_length_b 14.2134(6)
_cell_length_c 13.6738(5)
_cell_measurement_reflns_used 19126
_cell_measurement_temperature 200
_cell_measurement_theta_max 27.23
_cell_measurement_theta_min 2.08
_cell_volume 1950.96(12)
_computing_cell_refinement
;
X-AREA  (Stoe & Cie, 2016)
;
_computing_data_collection
;
X-AREA  (Stoe & Cie, 2016)
;
_computing_data_reduction
;
X-AREA  (Stoe & Cie, 2016)
;
_computing_molecular_graphics
;
DIAMOND (Brandenburg, 2019)
;
_computing_publication_material
;
<i>OLEX2</i> (Dolomanov <i>et al.</i>,  2009)
;
_computing_structure_refinement
;
<i>SHELXL2014/7</i> (Sheldrick, 2015b)
;
_computing_structure_solution
;
<i>SHELXT2014/7</i> (Sheldrick, 2015a)
;
_diffrn_ambient_temperature 200.15
_diffrn_detector_area_resol_mean 6.67
_diffrn_measured_fraction_theta_full 0.997
_diffrn_measured_fraction_theta_max 0.997
_diffrn_measurement_device '2-circle diffractometer'
_diffrn_measurement_device_type 'STOE IPDS 2T'
_diffrn_measurement_method 'rotation method, \w scans'
_diffrn_radiation_type MoK\a
_diffrn_radiation_wavelength 0.71073
_diffrn_reflns_av_R_equivalents 0.0468
_diffrn_reflns_av_unetI/netI 0.0275
_diffrn_reflns_limit_h_max 12
_diffrn_reflns_limit_h_min -12
_diffrn_reflns_limit_k_max 16
_diffrn_reflns_limit_k_min -17
_diffrn_reflns_limit_l_max 17
_diffrn_reflns_limit_l_min -17
_diffrn_reflns_number 22385
_diffrn_reflns_theta_full 25.242
_diffrn_reflns_theta_max 26.742
_diffrn_reflns_theta_min 2.088
_exptl_absorpt_coefficient_mu 1.278
_exptl_absorpt_correction_T_max 0.7793
_exptl_absorpt_correction_T_min 0.6274
_exptl_absorpt_correction_type numerical
_exptl_absorpt_process_details
;
(X-AREA; Stoe & Cie, 2016)
;
_exptl_crystal_colour 'clear colourless'
_exptl_crystal_density_diffrn 1.293
_exptl_crystal_density_method 'not measured'
_exptl_crystal_description block
_exptl_crystal_F_000 808
_exptl_crystal_size_max 0.45
_exptl_crystal_size_mid 0.39
_exptl_crystal_size_min 0.33
_refine_diff_density_max 0.365
_refine_diff_density_min -0.256
_refine_ls_extinction_method none
_refine_ls_goodness_of_fit_ref 1.068
_refine_ls_hydrogen_treatment constr
_refine_ls_matrix_type full
_refine_ls_number_parameters 216
_refine_ls_number_reflns 4124
_refine_ls_number_restraints 0
_refine_ls_restrained_S_all 1.068
_refine_ls_R_factor_all 0.0330
_refine_ls_R_factor_gt 0.0268
_refine_ls_shift/su_max 0.001
_refine_ls_shift/su_mean 0.000
_refine_ls_structure_factor_coef Fsqd
_refine_ls_weighting_details 'w=1/[\s^2^(Fo^2^)+(0.0494P)^2^] where P=(Fo^2^+2Fc^2^)/3'
_refine_ls_weighting_scheme calc
_refine_ls_wR_factor_gt 0.0744
_refine_ls_wR_factor_ref 0.0761
_reflns_number_gt 3456
_reflns_number_total 4124
_reflns_threshold_expression 'I > 2\s(I)'
_cod_data_source_file wm5524sup1.cif
_cod_data_source_block 3
_cod_original_sg_symbol_H-M 'P 21/n'
_cod_database_code 2243220
_shelx_space_group_comment
;
The symmetry employed for this shelxl refinement is uniquely defined
by the following loop, which should always be used as a source of
symmetry information in preference to the above space-group names.
They are only intended as comments.
;
_shelx_estimated_absorpt_t_min 0.597
_shelx_estimated_absorpt_t_max 0.678

loop_
_space_group_symop_operation_xyz
'x, y, z'
'-x+1/2, y+1/2, -z+1/2'
'-x, -y, -z'
'x-1/2, -y-1/2, z-1/2'

loop_
_atom_site_type_symbol
_atom_site_label
_atom_site_fract_x
_atom_site_fract_y
_atom_site_fract_z
_atom_site_U_iso_or_equiv
_atom_site_adp_type
_atom_site_calc_flag
_atom_site_occupancy
Zn Zn 0.74026(2) 0.26429(2) 0.54676(2) 0.03991(8) Uani d 1
O O1 0.73445(12) 0.33774(8) 0.41466(9) 0.0534(3) Uani d 1
O O2 0.85986(11) 0.16705(8) 0.49492(8) 0.0507(3) Uani d 1
O O3 0.57869(11) 0.17554(8) 0.50853(9) 0.0529(3) Uani d 1
O O4 0.61242(9) 0.36299(8) 0.58630(8) 0.0441(2) Uani d 1
N N1 0.91461(12) 0.35505(11) 0.62041(10) 0.0499(3) Uani d 1
N N2 0.78674(12) 0.19573(11) 0.69813(10) 0.0459(3) Uani d 1
C C1 0.76595(19) 0.38103(13) 0.25509(13) 0.0575(4) Uani d 1
H H1 0.6725 0.4006 0.2373 0.086 Uiso calc 1
H H2 0.7922 0.3504 0.1977 0.086 Uiso calc 1
H H3 0.8222 0.4363 0.2743 0.086 Uiso calc 1
C C2 0.78276(15) 0.31277(12) 0.34146(11) 0.0450(4) Uani d 1
C C3 0.85137(17) 0.22957(12) 0.33344(13) 0.0492(4) Uani d 1
H H4 0.8764 0.2169 0.2714 0.059 Uiso calc 1
C C4 0.88628(15) 0.16331(12) 0.40893(12) 0.0462(4) Uani d 1
C C5 0.9672(2) 0.07864(15) 0.38836(14) 0.0672(5) Uani d 1
H H5 1.0493 0.0752 0.4389 0.101 Uiso calc 1
H H6 0.9896 0.0849 0.3222 0.101 Uiso calc 1
H H7 0.9149 0.0212 0.3907 0.101 Uiso calc 1
C C6 0.3632(2) 0.11210(15) 0.48710(15) 0.0691(5) Uani d 1
H H8 0.3797 0.0646 0.5401 0.104 Uiso calc 1
H H9 0.3758 0.0838 0.4242 0.104 Uiso calc 1
H H10 0.2717 0.1354 0.4796 0.104 Uiso calc 1
C C7 0.45930(16) 0.19273(13) 0.51387(11) 0.0476(4) Uani d 1
C C8 0.41127(15) 0.27812(12) 0.54200(12) 0.0475(4) Uani d 1
H H11 0.3180 0.2826 0.5391 0.057 Uiso calc 1
C C9 0.48712(14) 0.35764(11) 0.57395(11) 0.0412(3) Uani d 1
C C10 0.41684(16) 0.44556(13) 0.59729(13) 0.0554(4) Uani d 1
H H12 0.3393 0.4283 0.6257 0.083 Uiso calc 1
H H13 0.3875 0.4817 0.5359 0.083 Uiso calc 1
H H14 0.4780 0.4838 0.6454 0.083 Uiso calc 1
C C11 0.93211(19) 0.33443(17) 0.72727(14) 0.0676(5) Uani d 1
H H15 0.8644 0.3692 0.7556 0.081 Uiso calc 1
H H16 1.0212 0.3563 0.7615 0.081 Uiso calc 1
C C12 0.91917(19) 0.23151(16) 0.74583(15) 0.0651(5) Uani d 1
H H17 0.9887 0.1969 0.7194 0.078 Uiso calc 1
H H18 0.9335 0.2200 0.8185 0.078 Uiso calc 1
C C13 0.88618(18) 0.45547(14) 0.60157(16) 0.0671(5) Uani d 1
H H19 0.9629 0.4929 0.6341 0.101 Uiso calc 1
H H20 0.8076 0.4732 0.6285 0.101 Uiso calc 1
H H21 0.8691 0.4673 0.5296 0.101 Uiso calc 1
C C14 1.03600(16) 0.33196(16) 0.58256(16) 0.0651(5) Uani d 1
H H22 1.0212 0.3449 0.5108 0.098 Uiso calc 1
H H23 1.0573 0.2652 0.5944 0.098 Uiso calc 1
H H24 1.1102 0.3704 0.6172 0.098 Uiso calc 1
C C15 0.68709(18) 0.21961(14) 0.75840(13) 0.0560(4) Uani d 1
H H25 0.6835 0.2881 0.7660 0.084 Uiso calc 1
H H26 0.7118 0.1902 0.8243 0.084 Uiso calc 1
H H27 0.5995 0.1964 0.7251 0.084 Uiso calc 1
C C16 0.7902(2) 0.09286(14) 0.68935(15) 0.0680(5) Uani d 1
H H28 0.7024 0.0700 0.6562 0.102 Uiso calc 1
H H29 0.8137 0.0649 0.7560 0.102 Uiso calc 1
H H30 0.8568 0.0750 0.6500 0.102 Uiso calc 1

loop_
_atom_site_aniso_label
_atom_site_aniso_U_11
_atom_site_aniso_U_22
_atom_site_aniso_U_33
_atom_site_aniso_U_12
_atom_site_aniso_U_13
_atom_site_aniso_U_23
Zn 0.03590(11) 0.04475(13) 0.04087(12) 0.00666(7) 0.01186(8) -0.00208(7)
O1 0.0628(7) 0.0534(7) 0.0470(6) 0.0178(6) 0.0187(5) 0.0051(5)
O2 0.0555(6) 0.0545(7) 0.0465(6) 0.0158(5) 0.0204(5) 0.0024(5)
O3 0.0488(6) 0.0496(7) 0.0592(7) -0.0007(5) 0.0078(5) -0.0096(5)
O4 0.0335(5) 0.0470(6) 0.0538(6) 0.0028(4) 0.0136(4) -0.0040(5)
N1 0.0353(6) 0.0602(9) 0.0557(8) -0.0041(6) 0.0125(6) -0.0053(7)
N2 0.0431(7) 0.0537(8) 0.0422(7) 0.0079(6) 0.0114(5) 0.0024(6)
C1 0.0653(11) 0.0582(11) 0.0492(10) -0.0021(9) 0.0114(8) 0.0046(8)
C2 0.0406(8) 0.0525(10) 0.0417(8) -0.0032(7) 0.0077(6) -0.0012(7)
C3 0.0529(9) 0.0559(10) 0.0417(9) 0.0035(7) 0.0163(7) -0.0050(7)
C4 0.0444(8) 0.0481(9) 0.0485(9) 0.0042(7) 0.0149(7) -0.0079(7)
C5 0.0817(13) 0.0620(12) 0.0632(11) 0.0230(10) 0.0271(10) -0.0048(9)
C6 0.0680(12) 0.0741(14) 0.0632(12) -0.0250(10) 0.0074(9) -0.0086(10)
C7 0.0474(8) 0.0576(10) 0.0356(8) -0.0083(8) 0.0028(6) 0.0009(7)
C8 0.0323(7) 0.0653(11) 0.0451(9) -0.0004(7) 0.0081(6) 0.0028(7)
C9 0.0368(7) 0.0515(9) 0.0370(8) 0.0066(6) 0.0113(6) 0.0068(6)
C10 0.0443(8) 0.0596(11) 0.0674(11) 0.0127(7) 0.0233(8) 0.0043(8)
C11 0.0517(10) 0.0963(16) 0.0527(11) -0.0182(10) 0.0053(8) -0.0141(10)
C12 0.0449(9) 0.0990(16) 0.0484(10) 0.0056(9) 0.0017(8) 0.0119(10)
C13 0.0529(10) 0.0562(11) 0.0935(14) -0.0131(9) 0.0175(10) -0.0120(10)
C14 0.0375(8) 0.0825(14) 0.0785(13) -0.0044(8) 0.0194(8) -0.0032(11)
C15 0.0540(10) 0.0724(12) 0.0452(9) 0.0086(8) 0.0183(8) 0.0043(8)
C16 0.0905(14) 0.0552(11) 0.0627(11) 0.0198(10) 0.0256(10) 0.0137(9)

loop_
_atom_type_symbol
_atom_type_description
_atom_type_scat_dispersion_real
_atom_type_scat_dispersion_imag
_atom_type_scat_source
C C 0.0033 0.0016 'International Tables Vol C Tables 4.2.6.8 and 6.1.1.4'
H H 0.0000 0.0000 'International Tables Vol C Tables 4.2.6.8 and 6.1.1.4'
N N 0.0061 0.0033 'International Tables Vol C Tables 4.2.6.8 and 6.1.1.4'
O O 0.0106 0.0060 'International Tables Vol C Tables 4.2.6.8 and 6.1.1.4'
Zn Zn 0.2839 1.4301 'International Tables Vol C Tables 4.2.6.8 and 6.1.1.4'

loop_
_geom_angle_atom_site_label_1
_geom_angle_atom_site_label_2
_geom_angle_atom_site_label_3
_geom_angle
_geom_angle_publ_flag
O1 Zn O2 87.50(4) y
O1 Zn O3 101.58(5) y
O1 Zn O4 88.49(4) y
O1 Zn N1 89.28(5) y
O1 Zn N2 168.94(5) y
O2 Zn O3 90.18(5) y
O2 Zn O4 175.16(4) y
O2 Zn N1 93.76(5) y
O2 Zn N2 89.57(5) y
O3 Zn O4 87.96(4) y
O3 Zn N1 168.61(5) y
O3 Zn N2 89.09(5) y
O4 Zn N1 88.92(5) y
O4 Zn N2 94.86(5) y
N1 Zn N2 80.27(5) y
C2 O1 Zn 127.18(11) ?
C4 O2 Zn 126.86(11) ?
C7 O3 Zn 127.15(11) ?
C9 O4 Zn 127.15(10) ?
C11 N1 Zn 105.16(10) ?
C11 N1 C13 110.51(16) ?
C11 N1 C14 110.95(15) ?
C13 N1 Zn 111.23(10) ?
C13 N1 C14 107.86(15) ?
C14 N1 Zn 111.17(11) ?
C12 N2 Zn 105.59(11) ?
C15 N2 Zn 111.69(10) ?
C15 N2 C12 110.50(15) ?
C16 N2 Zn 111.08(11) ?
C16 N2 C12 110.16(14) ?
C16 N2 C15 107.84(15) ?
H1 C1 H2 109.5 ?
H1 C1 H3 109.5 ?
H2 C1 H3 109.5 ?
C2 C1 H1 109.5 ?
C2 C1 H2 109.5 ?
C2 C1 H3 109.5 ?
O1 C2 C1 116.12(15) ?
O1 C2 C3 126.06(16) ?
C3 C2 C1 117.82(15) ?
C2 C3 H4 117.4 ?
C2 C3 C4 125.30(15) ?
C4 C3 H4 117.4 ?
O2 C4 C3 126.43(15) ?
O2 C4 C5 115.53(15) ?
C3 C4 C5 118.02(15) ?
C4 C5 H5 109.5 ?
C4 C5 H6 109.5 ?
C4 C5 H7 109.5 ?
H5 C5 H6 109.5 ?
H5 C5 H7 109.5 ?
H6 C5 H7 109.5 ?
H8 C6 H9 109.5 ?
H8 C6 H10 109.5 ?
H9 C6 H10 109.5 ?
C7 C6 H8 109.5 ?
C7 C6 H9 109.5 ?
C7 C6 H10 109.5 ?
O3 C7 C6 115.59(16) ?
O3 C7 C8 125.65(15) ?
C8 C7 C6 118.76(16) ?
C7 C8 H11 116.9 ?
C7 C8 C9 126.12(15) ?
C9 C8 H11 116.9 ?
O4 C9 C8 125.48(15) ?
O4 C9 C10 115.84(15) ?
C8 C9 C10 118.67(13) ?
C9 C10 H12 109.5 ?
C9 C10 H13 109.5 ?
C9 C10 H14 109.5 ?
H12 C10 H13 109.5 ?
H12 C10 H14 109.5 ?
H13 C10 H14 109.5 ?
N1 C11 H15 109.3 ?
N1 C11 H16 109.3 ?
N1 C11 C12 111.53(16) ?
H15 C11 H16 108.0 ?
C12 C11 H15 109.3 ?
C12 C11 H16 109.3 ?
N2 C12 C11 111.49(15) ?
N2 C12 H17 109.3 ?
N2 C12 H18 109.3 ?
C11 C12 H17 109.3 ?
C11 C12 H18 109.3 ?
H17 C12 H18 108.0 ?
N1 C13 H19 109.5 ?
N1 C13 H20 109.5 ?
N1 C13 H21 109.5 ?
H19 C13 H20 109.5 ?
H19 C13 H21 109.5 ?
H20 C13 H21 109.5 ?
N1 C14 H22 109.5 ?
N1 C14 H23 109.5 ?
N1 C14 H24 109.5 ?
H22 C14 H23 109.5 ?
H22 C14 H24 109.5 ?
H23 C14 H24 109.5 ?
N2 C15 H25 109.5 ?
N2 C15 H26 109.5 ?
N2 C15 H27 109.5 ?
H25 C15 H26 109.5 ?
H25 C15 H27 109.5 ?
H26 C15 H27 109.5 ?
N2 C16 H28 109.5 ?
N2 C16 H29 109.5 ?
N2 C16 H30 109.5 ?
H28 C16 H29 109.5 ?
H28 C16 H30 109.5 ?
H29 C16 H30 109.5 ?

loop_
_geom_bond_atom_site_label_1
_geom_bond_atom_site_label_2
_geom_bond_distance
_geom_bond_publ_flag
Zn O1 2.0771(12) y
Zn O2 2.0611(11) y
Zn O3 2.0645(11) y
Zn O4 2.0607(10) y
Zn N1 2.2722(13) y
Zn N2 2.2533(13) y
O1 C2 1.2509(19) ?
O2 C4 1.2578(19) ?
O3 C7 1.2619(19) ?
O4 C9 1.2626(17) ?
N1 C11 1.467(2) ?
N1 C13 1.469(2) ?
N1 C14 1.473(2) ?
N2 C12 1.476(2) ?
N2 C15 1.470(2) ?
N2 C16 1.468(2) ?
C1 H1 0.9800 ?
C1 H2 0.9800 ?
C1 H3 0.9800 ?
C1 C2 1.512(2) ?
C2 C3 1.390(2) ?
C3 H4 0.9500 ?
C3 C4 1.392(2) ?
C4 C5 1.518(2) ?
C5 H5 0.9800 ?
C5 H6 0.9800 ?
C5 H7 0.9800 ?
C6 H8 0.9800 ?
C6 H9 0.9800 ?
C6 H10 0.9800 ?
C6 C7 1.508(2) ?
C7 C8 1.391(3) ?
C8 H11 0.9500 ?
C8 C9 1.393(2) ?
C9 C10 1.507(2) ?
C10 H12 0.9800 ?
C10 H13 0.9800 ?
C10 H14 0.9800 ?
C11 H15 0.9900 ?
C11 H16 0.9900 ?
C11 C12 1.495(3) ?
C12 H17 0.9900 ?
C12 H18 0.9900 ?
C13 H19 0.9800 ?
C13 H20 0.9800 ?
C13 H21 0.9800 ?
C14 H22 0.9800 ?
C14 H23 0.9800 ?
C14 H24 0.9800 ?
C15 H25 0.9800 ?
C15 H26 0.9800 ?
C15 H27 0.9800 ?
C16 H28 0.9800 ?
C16 H29 0.9800 ?
C16 H30 0.9800 ?

_cod_database_fobs_code 2243220
